data_1547651
loop_
_publ_author_name
'Chai, Zhaofei'
'Wang, Can'
'Wang, Jinfeng'
'Liu, Fan'
'Xie, Yujun'
'Zhang, Yongzheng'
'Li, Jian-Rong Jeff'
'Li, Qianqian'
'Li, Zhen'

_publ_section_title
;
 Abnormal Room Temperature Phosphorescence of Purely Organic
 Boron-Containing Compounds: the Relationship between the Emissive
 Behavior and the Molecular Packing, and the Potential Related
 Applications
;
_journal_name_full 'Chem. Sci.'
_journal_paper_doi 10.1039/C7SC04098A
_journal_year 2017
_chemical_formula_moiety 'C6 H6 B I O2'
_chemical_formula_sum 'C6 H6 B I O2'
_chemical_formula_weight 247.82
_chemical_name_systematic
;
 ?
;
_space_group_crystal_system orthorhombic
_space_group_IT_number 60
_space_group_name_Hall '-P 2n 2ab'
_space_group_name_H-M_alt 'P b c n'
_symmetry_space_group_name_Hall '-P 2n 2ab'
_symmetry_space_group_name_H-M 'P b c n'
_atom_sites_solution_hydrogens mixed
_atom_sites_solution_primary direct
_audit_creation_date 2016-10-10
_audit_creation_method
;
Olex2 1.2-alpha
(compiled 2016.09.09 svn.r3337 for OlexSys, GUI svn.r5227)
;
_audit_update_record
;
2017-05-02 deposited with the CCDC.
2017-10-09 downloaded from the CCDC.
;
_cell_angle_alpha 90
_cell_angle_beta 90
_cell_angle_gamma 90
_cell_formula_units_Z 16
_cell_length_a 19.5310(10)
_cell_length_b 18.4544(8)
_cell_length_c 9.7999(8)
_cell_measurement_reflns_used 1015
_cell_measurement_temperature 294.84(10)
_cell_measurement_theta_max 69.9460
_cell_measurement_theta_min 4.7750
_cell_volume 3532.2(4)
_computing_cell_refinement 'CrysAlisPro 1.171.38.43 (Rigaku OD, 2015)'
_computing_data_collection 'CrysAlisPro 1.171.38.43 (Rigaku OD, 2015)'
_computing_data_reduction 'CrysAlisPro 1.171.38.43 (Rigaku OD, 2015)'
_computing_molecular_graphics 'Olex2 (Dolomanov et al., 2009)'
_computing_publication_material 'Olex2 (Dolomanov et al., 2009)'
_computing_structure_refinement 'ShelXL (Sheldrick, 2015)'
_computing_structure_solution 'ShelXS (Sheldrick, 2008)'
_diffrn_ambient_environment air
_diffrn_ambient_temperature 294.84(10)
_diffrn_detector 'CCD plate'
_diffrn_detector_area_resol_mean 10.3376
_diffrn_detector_type AtlasS2
_diffrn_measured_fraction_theta_full 0.981
_diffrn_measured_fraction_theta_max 0.999
_diffrn_measurement_details
;
List of Runs (angles in degrees, time in seconds):

  # Type    Start    End  Width  t~exp~   \w     \q     \k     \f   Frames
#--------------------------------------------------------------------------
  1  \w    -63.00 -15.00   1.00    1.00    --  -41.56 125.00  60.00   48
  2  \w    -63.00  -2.00   1.00    1.00    --  -41.56 125.00-180.00   61
  3  \w     23.00  60.00   1.00    1.00    --   41.56-125.00  30.00   37
  4  \w     95.00 173.00   1.00    2.00    --  105.88 125.00-180.00   78
  5  \w     51.00 127.00   1.00    2.00    --  105.88 -45.00  30.00   76
  6  \w     98.00 127.00   1.00    2.00    --  105.88 125.00-120.00   29
  7  \w    112.00 143.00   1.00    2.00    --  105.88 125.00   0.00   31
  8  \w    147.00 174.00   1.00    2.00    --  105.88 125.00-120.00   27
  9  \w     35.00  88.00   1.00    2.00    --  105.88-125.00 -60.00   53
;
_diffrn_measurement_device 'four-circle diffractometer'
_diffrn_measurement_device_type 'SuperNova, Dual, Cu at zero, AtlasS2'
_diffrn_measurement_method '\w scans'
_diffrn_orient_matrix_type 'CrysAlisPro convention (1999,Acta A55,543-557)'
_diffrn_orient_matrix_UB_11 -0.0090113000
_diffrn_orient_matrix_UB_12 0.0657743000
_diffrn_orient_matrix_UB_13 0.0950837000
_diffrn_orient_matrix_UB_21 -0.0710765000
_diffrn_orient_matrix_UB_22 -0.0282999000
_diffrn_orient_matrix_UB_23 0.0427041000
_diffrn_orient_matrix_UB_31 0.0330286000
_diffrn_orient_matrix_UB_32 -0.0429081000
_diffrn_orient_matrix_UB_33 0.1176353000
_diffrn_radiation_monochromator mirror
_diffrn_radiation_probe x-ray
_diffrn_radiation_type CuK\a
_diffrn_radiation_wavelength 1.54184
_diffrn_reflns_av_R_equivalents 0.0990
_diffrn_reflns_av_unetI/netI 0.1020
_diffrn_reflns_Laue_measured_fraction_full 0.981
_diffrn_reflns_Laue_measured_fraction_max 0.999
_diffrn_reflns_limit_h_max 23
_diffrn_reflns_limit_h_min -22
_diffrn_reflns_limit_k_max 12
_diffrn_reflns_limit_k_min -22
_diffrn_reflns_limit_l_max 11
_diffrn_reflns_limit_l_min -7
_diffrn_reflns_number 9105
_diffrn_reflns_point_group_measured_fraction_full 0.981
_diffrn_reflns_point_group_measured_fraction_max 0.999
_diffrn_reflns_theta_full 67.684
_diffrn_reflns_theta_max 67.080
_diffrn_reflns_theta_min 4.528
_diffrn_source 'micro-focus sealed X-ray tube'
_diffrn_source_type 'SuperNova (Cu) X-ray Source'
_exptl_absorpt_coefficient_mu 28.036
_exptl_absorpt_correction_T_max 1.00000
_exptl_absorpt_correction_T_min 0.88031
_exptl_absorpt_correction_type multi-scan
_exptl_absorpt_process_details
;
CrysAlisPro 1.171.38.43 (Rigaku Oxford Diffraction, 2015)
Empirical absorption correction using spherical harmonics,
 implemented in SCALE3 ABSPACK scaling algorithm.
;
_exptl_crystal_colour colourless
_exptl_crystal_colour_primary colourless
_exptl_crystal_density_diffrn 1.864
_exptl_crystal_description block
_exptl_crystal_F_000 1856
_exptl_crystal_size_max 0.1
_exptl_crystal_size_mid 0.1
_exptl_crystal_size_min 0.1
_refine_diff_density_max 13.807
_refine_diff_density_min -9.100
_refine_diff_density_rms 0.575
_refine_ls_extinction_method none
_refine_ls_goodness_of_fit_ref 1.551
_refine_ls_hydrogen_treatment mixed
_refine_ls_matrix_type full
_refine_ls_number_parameters 87
_refine_ls_number_reflns 3145
_refine_ls_number_restraints 18
_refine_ls_restrained_S_all 1.547
_refine_ls_R_factor_all 0.2134
_refine_ls_R_factor_gt 0.1632
_refine_ls_shift/su_max 0.059
_refine_ls_shift/su_mean 0.001
_refine_ls_structure_factor_coef Fsqd
_refine_ls_weighting_details 'w=1/[\s^2^(Fo^2^)+(0.2000P)^2^] where P=(Fo^2^+2Fc^2^)/3'
_refine_ls_weighting_scheme calc
_refine_ls_wR_factor_gt 0.4235
_refine_ls_wR_factor_ref 0.4661
_reflns_Friedel_coverage 0.000
_reflns_number_gt 1833
_reflns_number_total 3145
_reflns_threshold_expression 'I > 2\s(I)'
_cod_data_source_file c7sc04098a5.cif
_cod_data_source_block czf10
_cod_database_code 1547651
_shelxl_version_number 2014-1
_chemical_oxdiff_formula 'C H B I'
_shelx_space_group_comment
;
The symmetry employed for this shelxl refinement is uniquely defined
by the following loop, which should always be used as a source of
symmetry information in preference to the above space-group names.
They are only intended as comments.
;
_reflns_odcompleteness_completeness 99.86
_reflns_odcompleteness_iscentric 1
_reflns_odcompleteness_theta 66.97
_olex2_refinement_description
;
1. Fixed Uiso
 At 1.2 times of:
  All C(H) groups
 At 1.5 times of:
  All O(H) groups
2. Rigid bond restraints
 All non-hydrogen atoms
 with sigma for 1-2 distances of 0.01 and sigma for 1-3 distances of 0.01
3. Uiso/Uaniso restraints and constraints
All non-hydrogen atoms have similar U: within 2A with sigma of 0.04 and sigma
for terminal atoms of 0.08
Uiso(B1) = Uiso(B2)
4.a Aromatic/amide H refined with riding coordinates:
 C4(H4), C6(H6), C7(H7), C9(H9), C1(H1A), C3(H3), C10(H10), C12(H12)
4.b Idealised tetrahedral OH refined as rotating group:
 O1(H1), O3(H3A), O2(H2)
;
_olex2_submission_special_instructions 'No special instructions were received'
_oxdiff_exptl_absorpt_empirical_details
;
Empirical correction (ABSPACK) includes:
- Absorption correction using spherical harmonics
- Frame scaling
;
_oxdiff_exptl_absorpt_empirical_full_max 1.132
_oxdiff_exptl_absorpt_empirical_full_min 0.820

loop_
_space_group_symop_operation_xyz
'x, y, z'
'-x+1/2, -y+1/2, z+1/2'
'x+1/2, -y+1/2, -z'
'-x, y, -z+1/2'
'-x, -y, -z'
'x-1/2, y-1/2, -z-1/2'
'-x-1/2, y-1/2, z'
'x, -y, z-1/2'

loop_
_atom_site_label
_atom_site_type_symbol
_atom_site_fract_x
_atom_site_fract_y
_atom_site_fract_z
_atom_site_U_iso_or_equiv
_atom_site_adp_type
_atom_site_occupancy
_atom_site_site_symmetry_order
_atom_site_calc_flag
_atom_site_refinement_flags_posn
_atom_site_refinement_flags_adp
I1 I 0.16989(10) 0.23186(10) 0.0244(2) 0.0326(7) Uiso 1 1 d . U
I2 I 0.20545(13) 0.54108(14) 0.0308(3) 0.0510(8) Uiso 1 1 d . U
C5 C 0.3445(13) 0.4205(15) 0.024(3) 0.021(5) Uiso 1 1 d . U
B1 B 0.3906(13) 0.4934(15) 0.017(3) 0.014(4) Uiso 1 1 d . U
C11 C 0.0565(13) 0.7545(13) 0.009(2) 0.017(5) Uiso 1 1 d . U
O1 O 0.4142(9) 0.5184(9) -0.1044(16) 0.016(4) Uiso 1 1 d . U
H1 H 0.4517 0.5375 -0.0932 0.024 Uiso 1 1 calc GR .
O3 O -0.0124(9) 0.8501(9) -0.1188(18) 0.021(4) Uiso 1 1 d . U
H3A H 0.0146 0.8810 -0.1454 0.031 Uiso 1 1 calc GR .
O2 O 0.4129(11) 0.5250(11) 0.130(2) 0.034(5) Uiso 1 1 d . U
H2 H 0.3957 0.5050 0.1967 0.051 Uiso 1 1 calc GR .
C8 C 0.1420(16) 0.6353(16) 0.020(3) 0.029(6) Uiso 1 1 d . U
O4 O -0.0092(10) 0.8603(11) 0.1175(19) 0.023(4) Uiso 1 1 d . U
C4 C 0.3158(13) 0.3991(15) 0.142(3) 0.022(6) Uiso 1 1 d . U
H4 H 0.3281 0.4220 0.2226 0.027 Uiso 1 1 calc R .
C6 C 0.3182(11) 0.3908(12) -0.100(2) 0.011(5) Uiso 1 1 d . U
H6 H 0.3328 0.4087 -0.1837 0.014 Uiso 1 1 calc R .
B2 B 0.0106(14) 0.8213(14) 0.007(3) 0.014(4) Uiso 1 1 d . U
C7 C 0.1188(14) 0.6559(15) -0.103(3) 0.026(6) Uiso 1 1 d . U
H7 H 0.1304 0.6302 -0.1814 0.031 Uiso 1 1 calc R .
C9 C 0.1222(17) 0.6674(18) 0.140(3) 0.038(7) Uiso 1 1 d . U
H9 H 0.1358 0.6487 0.2234 0.046 Uiso 1 1 calc R .
C1 C 0.2724(14) 0.3371(16) -0.095(3) 0.027(6) Uiso 1 1 d . U
H1A H 0.2587 0.3162 -0.1765 0.032 Uiso 1 1 calc R .
C3 C 0.2670(14) 0.3423(15) 0.145(3) 0.022(6) Uiso 1 1 d . U
H3 H 0.2496 0.3254 0.2274 0.026 Uiso 1 1 calc R .
C10 C 0.0820(14) 0.7271(15) 0.132(3) 0.026(6) Uiso 1 1 d . U
H10 H 0.0708 0.7510 0.2122 0.031 Uiso 1 1 calc R .
C2 C 0.2454(11) 0.3117(12) 0.019(2) 0.010(4) Uiso 1 1 d . U
C12 C 0.0763(14) 0.7173(14) -0.111(3) 0.022(6) Uiso 1 1 d . U
H12 H 0.0611 0.7336 -0.1953 0.026 Uiso 1 1 calc R .
H4A H -0.028(12) 0.826(13) 0.13(2) 0.00(6) Uiso 1 1 d . .

loop_
_atom_type_symbol
_atom_type_description
_atom_type_scat_dispersion_real
_atom_type_scat_dispersion_imag
_atom_type_scat_source
C C 0.0181 0.0091 'International Tables Vol C Tables 4.2.6.8 and 6.1.1.4'
H H 0.0000 0.0000 'International Tables Vol C Tables 4.2.6.8 and 6.1.1.4'
B B 0.0090 0.0039 'International Tables Vol C Tables 4.2.6.8 and 6.1.1.4'
I I -0.3257 6.8362 'International Tables Vol C Tables 4.2.6.8 and 6.1.1.4'
O O 0.0492 0.0322 'International Tables Vol C Tables 4.2.6.8 and 6.1.1.4'

loop_
_geom_angle_atom_site_label_1
_geom_angle_atom_site_label_2
_geom_angle_atom_site_label_3
_geom_angle
C4 C5 B1 121(2)
C4 C5 C6 118(2)
C6 C5 B1 119(2)
O1 B1 C5 121(2)
O2 B1 C5 121(2)
O2 B1 O1 118(2)
C10 C11 B2 121(2)
C10 C11 C12 116(2)
C12 C11 B2 123(2)
B1 O1 H1 109.5
B2 O3 H3A 109.5
B1 O2 H2 109.5
C7 C8 I2 118(2)
C7 C8 C9 123(3)
C9 C8 I2 118(2)
B2 O4 H4A 78(10)
C5 C4 H4 119.4
C5 C4 C3 121(3)
C3 C4 H4 119.4
C5 C6 H6 120.2
C1 C6 C5 120(2)
C1 C6 H6 120.2
C11 B2 H4A 111(10)
O3 B2 C11 120(2)
O3 B2 H4A 123(9)
O4 B2 C11 126(2)
O4 B2 O3 114(2)
O4 B2 H4A 31(10)
C8 C7 H7 120.8
C8 C7 C12 118(3)
C12 C7 H7 120.8
C8 C9 H9 121.2
C10 C9 C8 118(3)
C10 C9 H9 121.2
C6 C1 H1A 117.8
C2 C1 C6 124(3)
C2 C1 H1A 117.8
C4 C3 H3 120.9
C4 C3 C2 118(2)
C2 C3 H3 120.9
C11 C10 H10 118.3
C9 C10 C11 123(3)
C9 C10 H10 118.3
C1 C2 I1 123.9(19)
C1 C2 C3 118(2)
C3 C2 I1 117.8(17)
C11 C12 H12 119.7
C7 C12 C11 121(2)
C7 C12 H12 119.7

loop_
_geom_bond_atom_site_label_1
_geom_bond_atom_site_label_2
_geom_bond_distance
I1 C2 2.09(2)
I2 C8 2.14(3)
C5 B1 1.62(4)
C5 C4 1.34(4)
C5 C6 1.43(3)
B1 O1 1.35(3)
B1 O2 1.33(3)
C11 B2 1.52(4)
C11 C10 1.40(4)
C11 C12 1.41(4)
O1 H1 0.8200
O3 H3A 0.8200
O3 B2 1.41(3)
O2 H2 0.8200
C8 C7 1.34(4)
C8 C9 1.37(4)
O4 B2 1.36(3)
O4 H4A 0.7(2)
C4 H4 0.9300
C4 C3 1.42(4)
C6 H6 0.9300
C6 C1 1.34(4)
B2 H4A 1.4(2)
C7 H7 0.9300
C7 C12 1.41(4)
C9 H9 0.9300
C9 C10 1.36(4)
C1 H1A 0.9300
C1 C2 1.32(4)
C3 H3 0.9300
C3 C2 1.42(3)
C10 H10 0.9300
C12 H12 0.9300

loop_
_geom_torsion_atom_site_label_1
_geom_torsion_atom_site_label_2
_geom_torsion_atom_site_label_3
_geom_torsion_atom_site_label_4
_geom_torsion
I2 C8 C7 C12 179(2)
I2 C8 C9 C10 180(2)
C5 C4 C3 C2 -4(4)
C5 C6 C1 C2 5(4)
B1 C5 C4 C3 170(2)
B1 C5 C6 C1 -171(2)
C8 C7 C12 C11 -3(4)
C8 C9 C10 C11 4(5)
C4 C5 B1 O1 -174(2)
C4 C5 B1 O2 14(4)
C4 C5 C6 C1 -8(4)
C4 C3 C2 I1 -176.8(19)
C4 C3 C2 C1 1(4)
C6 C5 B1 O1 -12(3)
C6 C5 B1 O2 176(2)
C6 C5 C4 C3 8(4)
C6 C1 C2 I1 176(2)
C6 C1 C2 C3 -1(4)
B2 C11 C10 C9 179(3)
B2 C11 C12 C7 -180(2)
C7 C8 C9 C10 -6(5)
C9 C8 C7 C12 6(5)
C10 C11 B2 O3 177(2)
C10 C11 B2 O4 1(4)
C10 C11 C12 C7 1(4)
C12 C11 B2 O3 -2(4)
C12 C11 B2 O4 -179(3)
C12 C11 C10 C9 -2(4)

loop_
_smtbx_masks_void_nr
_smtbx_masks_void_average_x
_smtbx_masks_void_average_y
_smtbx_masks_void_average_z
_smtbx_masks_void_volume
_smtbx_masks_void_count_electrons
1 0.000 0.500 -0.876 289.0 72.2
2 0.500 0.000 -0.843 289.0 72.2
